data_7239527
loop_
_publ_author_name
'Fu, Lei'
'Liu, Yu'
'Pan, Mei'
'Kuang, Xiao-Jun'
'Yan, Cheng'
'Li, Kang'
'Wei, Shi-Chao'
'Su, Cheng-Yong'

_publ_section_title
;
 Accumulation of versatile iodine species by a porous hydrogen-bonding
 Cu(ii) coordination framework
;
_journal_issue 30
_journal_name_full 'Journal of Materials Chemistry A'
_journal_page_first 8575
_journal_paper_doi 10.1039/c3ta11157a
_journal_volume 1
_journal_year 2013
_chemical_formula_sum 'C156 H132 Cu6 I9 N42 O12'
_chemical_formula_weight 4310.38
_space_group_IT_number 205
_space_group_name_Hall '-P 2ac 2ab 3'
_space_group_name_H-M_alt 'P a -3'
_symmetry_cell_setting cubic
_symmetry_space_group_name_H-M 'P a -3'
_atom_sites_solution_hydrogens geom
_atom_sites_solution_primary direct
_atom_sites_solution_secondary difmap
_audit_creation_method SHELXL-97
_cell_angle_alpha 90.00
_cell_angle_beta 90.00
_cell_angle_gamma 90.00
_cell_formula_units_Z 4
_cell_length_a 27.6270(2)
_cell_length_b 27.6270(2)
_cell_length_c 27.6270(2)
_cell_measurement_temperature 153(2)
_cell_volume 21086.3(3)
_computing_structure_refinement 'SHELXL-97 (Sheldrick, 1997)'
_computing_structure_solution 'SHELXS-97 (Sheldrick, 1990)'
_diffrn_ambient_temperature 153(2)
_diffrn_measured_fraction_theta_full 0.970
_diffrn_measured_fraction_theta_max 0.970
_diffrn_measurement_device_type 'Xcalibur, Sapphire3, Gemini ultra'
_diffrn_radiation_monochromator graphite
_diffrn_radiation_source 'Enhance (Cu) X-ray Source'
_diffrn_radiation_type CuK\a
_diffrn_radiation_wavelength 1.54178
_diffrn_reflns_av_R_equivalents 0.1783
_diffrn_reflns_av_sigmaI/netI 0.2352
_diffrn_reflns_limit_h_max 16
_diffrn_reflns_limit_h_min -28
_diffrn_reflns_limit_k_max 4
_diffrn_reflns_limit_k_min -31
_diffrn_reflns_limit_l_max 17
_diffrn_reflns_limit_l_min -11
_diffrn_reflns_number 11810
_diffrn_reflns_theta_full 61.66
_diffrn_reflns_theta_max 61.66
_diffrn_reflns_theta_min 3.92
_exptl_absorpt_coefficient_mu 11.460
_exptl_absorpt_correction_T_max 0.3936
_exptl_absorpt_correction_T_min 0.2077
_exptl_absorpt_correction_type multi-scan
_exptl_absorpt_process_details
;
CrysAlisPro, Agilent Technologies,
Version 1.171.35.11 (release 16-05-2011 CrysAlis171 .NET)
(compiled May 16 2011,17:55:39)
Empirical absorption correction using spherical harmonics,
 implemented in SCALE3 ABSPACK scaling algorithm.
;
_exptl_crystal_colour Brown
_exptl_crystal_density_diffrn 1.358
_exptl_crystal_density_method 'not measured'
_exptl_crystal_description Octahedral
_exptl_crystal_F_000 8436
_exptl_crystal_size_max 0.20
_exptl_crystal_size_mid 0.20
_exptl_crystal_size_min 0.10
_refine_diff_density_max 1.334
_refine_diff_density_min -0.900
_refine_diff_density_rms 0.175
_refine_ls_extinction_method none
_refine_ls_goodness_of_fit_ref 1.108
_refine_ls_hydrogen_treatment constr
_refine_ls_matrix_type full
_refine_ls_number_parameters 334
_refine_ls_number_reflns 5330
_refine_ls_number_restraints 390
_refine_ls_restrained_S_all 1.087
_refine_ls_R_factor_all 0.2380
_refine_ls_R_factor_gt 0.1589
_refine_ls_shift/su_max 0.020
_refine_ls_shift/su_mean 0.002
_refine_ls_structure_factor_coef Fsqd
_refine_ls_weighting_details 'calc w=1/[\s^2^(Fo^2^)+(0.0680P)^2^+70.0000P] where P=(Fo^2^+2Fc^2^)/3'
_refine_ls_weighting_scheme calc
_refine_ls_wR_factor_gt 0.3242
_refine_ls_wR_factor_ref 0.3631
_reflns_number_gt 1800
_reflns_number_total 5330
_reflns_threshold_expression >2sigma(I)
_cod_data_source_file c3ta11157a.txt
_cod_data_source_block 1c
_cod_depositor_comments
;
The following automatic conversions were performed:

data item '_symmetry_cell_setting' value 'Cubic' was changed to
'cubic' in accordance with the
/home/saulius/struct/COD-crude-data/automatic-downloads/DataCite-retrospective/RSC/depositions/lib/dictionaries/cif_core.dic
dictionary named 'cif_core.dic' version 2.4.2 last updated on
2011-04-26.

Automatic conversion script
Id: cif_fix_values 6909 2019-04-08 15:41:33Z antanas 
;
_cod_original_sg_symbol_H-M Pa-3
_cod_database_code 7239527

loop_
_symmetry_equiv_pos_as_xyz
'x, y, z'
'-x+1/2, -y, z+1/2'
'-x, y+1/2, -z+1/2'
'x+1/2, -y+1/2, -z'
'z, x, y'
'z+1/2, -x+1/2, -y'
'-z+1/2, -x, y+1/2'
'-z, x+1/2, -y+1/2'
'y, z, x'
'-y, z+1/2, -x+1/2'
'y+1/2, -z+1/2, -x'
'-y+1/2, -z, x+1/2'
'-x, -y, -z'
'x-1/2, y, -z-1/2'
'x, -y-1/2, z-1/2'
'-x-1/2, y-1/2, z'
'-z, -x, -y'
'-z-1/2, x-1/2, y'
'z-1/2, x, -y-1/2'
'z, -x-1/2, y-1/2'
'-y, -z, -x'
'y, -z-1/2, x-1/2'
'-y-1/2, z-1/2, x'
'y-1/2, z, -x-1/2'

loop_
_atom_site_label
_atom_site_type_symbol
_atom_site_fract_x
_atom_site_fract_y
_atom_site_fract_z
_atom_site_U_iso_or_equiv
_atom_site_adp_type
_atom_site_occupancy
_atom_site_symmetry_multiplicity
_atom_site_calc_flag
_atom_site_refinement_flags
Cu1 Cu 0.34477(7) 0.58281(7) -0.14591(7) 0.0743(6) Uani 1 1 d .
I1 I 0.34079(6) 0.65151(7) -0.44182(6) 0.0716(5) Uani 0.50 1 d PU
I2 I 0.35271(10) 0.55602(9) -0.40852(12) 0.1465(10) Uani 0.50 1 d PU
I3 I 0.32640(6) 0.74817(7) -0.47838(7) 0.0775(5) Uani 0.50 1 d PU
O1 O 0.3793(3) 0.3891(3) -0.1321(3) 0.078(3) Uani 1 1 d .
O2 O 0.3849(4) 0.3317(4) -0.1906(4) 0.111(4) Uani 1 1 d U
N1 N 0.3034(4) 0.5261(4) -0.1774(4) 0.086(4) Uani 1 1 d .
N5 N 0.3229(4) 0.6154(4) -0.2077(4) 0.079(4) Uani 1 1 d .
N2 N 0.2725(5) 0.6149(5) -0.2710(5) 0.105(4) Uani 1 1 d U
H2A H 0.2496 0.6055 -0.2910 0.125 Uiso 1 1 calc R
N3 N 0.3964(4) 0.5318(3) -0.1585(4) 0.079(3) Uani 1 1 d .
N4 N 0.4153(4) 0.4599(4) -0.1898(4) 0.082(4) Uani 1 1 d .
N6 N 0.3007(5) 0.5652(5) -0.0898(5) 0.111(4) Uani 1 1 d U
N7 N 0.2489(6) 0.5109(5) -0.0558(5) 0.124(5) Uani 1 1 d .
H7A H 0.2291 0.4861 -0.0533 0.149 Uiso 1 1 calc R
C1 C 0.2663(5) 0.5483(5) -0.2031(5) 0.081(4) Uani 1 1 d U
H1A H 0.2393 0.5565 -0.1810 0.097 Uiso 1 1 calc R
H1B H 0.2540 0.5263 -0.2285 0.097 Uiso 1 1 calc R
C2 C 0.2853(6) 0.5913(6) -0.2245(6) 0.096(4) Uani 1 1 d U
C9 C 0.3378(5) 0.4979(6) -0.2092(5) 0.086(4) Uani 1 1 d U
H9A H 0.3254 0.4647 -0.2143 0.103 Uiso 1 1 calc R
H9B H 0.3411 0.5139 -0.2411 0.103 Uiso 1 1 calc R
C10 C 0.3828(5) 0.4965(5) -0.1854(5) 0.070(3) Uani 1 1 d U
C17 C 0.2882(6) 0.4955(6) -0.1391(6) 0.103(5) Uani 1 1 d U
H17A H 0.3132 0.4705 -0.1335 0.123 Uiso 1 1 calc R
H17B H 0.2580 0.4787 -0.1489 0.123 Uiso 1 1 calc R
C18 C 0.2794(6) 0.5220(7) -0.0934(6) 0.102(4) Uani 1 1 d U
C19 C 0.2841(3) 0.5827(3) -0.0442(2) 0.124(4) Uani 1 1 d GDU
C20 C 0.2934(3) 0.6244(3) -0.0176(2) 0.145(5) Uani 1 1 d GDU
H20A H 0.3125 0.6495 -0.0311 0.174 Uiso 1 1 calc R
C21 C 0.2746(3) 0.6293(3) 0.0288(2) 0.160(5) Uani 1 1 d GDU
H21A H 0.2809 0.6578 0.0470 0.192 Uiso 1 1 calc R
C22 C 0.2466(3) 0.5925(3) 0.0487(2) 0.158(5) Uani 1 1 d GDU
H22A H 0.2338 0.5958 0.0804 0.189 Uiso 1 1 calc R
C23 C 0.2374(3) 0.5508(3) 0.0221(3) 0.145(5) Uani 1 1 d GDU
H23A H 0.2183 0.5256 0.0357 0.174 Uiso 1 1 calc R
C24 C 0.2561(3) 0.5459(3) -0.0243(2) 0.122(4) Uani 1 1 d GDU
C3 C 0.3344(3) 0.6526(3) -0.2397(2) 0.061(3) Uani 1 1 d GDU
C4 C 0.3681(4) 0.6876(4) -0.2369(3) 0.073(3) Uani 1 1 d GDU
H4A H 0.3897 0.6882 -0.2101 0.088 Uiso 1 1 calc R
C5 C 0.3719(4) 0.7235(4) -0.2731(4) 0.089(4) Uani 1 1 d DU
H5A H 0.3959 0.7481 -0.2715 0.107 Uiso 1 1 calc R
C6 C 0.3389(4) 0.7214(4) -0.3113(4) 0.098(4) Uani 1 1 d DU
H6A H 0.3416 0.7441 -0.3370 0.117 Uiso 1 1 calc R
C7 C 0.3024(4) 0.6871(4) -0.3129(4) 0.091(4) Uani 1 1 d DU
H7B H 0.2787 0.6875 -0.3378 0.110 Uiso 1 1 calc R
C8 C 0.3016(4) 0.6528(4) -0.2773(4) 0.080(3) Uani 1 1 d DU
C11 C 0.4456(3) 0.5181(3) -0.1465(3) 0.064(3) Uani 1 1 d DU
C12 C 0.4788(3) 0.5399(4) -0.1173(3) 0.072(3) Uani 1 1 d DU
H12A H 0.4719 0.5713 -0.1050 0.087 Uiso 1 1 calc R
C13 C 0.5230(4) 0.5176(4) -0.1047(4) 0.089(4) Uani 1 1 d DU
H13 H 0.5451 0.5324 -0.0829 0.107 Uiso 1 1 calc R
C14 C 0.5325(4) 0.4727(4) -0.1260(4) 0.082(4) Uani 1 1 d DU
H14A H 0.5633 0.4582 -0.1214 0.099 Uiso 1 1 calc R
C15 C 0.4977(3) 0.4489(4) -0.1537(4) 0.078(3) Uani 1 1 d DU
H15 H 0.5026 0.4166 -0.1644 0.094 Uiso 1 1 calc R
C16 C 0.4559(4) 0.4738(3) -0.1650(4) 0.066(3) Uani 1 1 d DU
C25 C 0.4084(6) 0.4137(5) -0.2105(5) 0.086(4) Uani 1 1 d U
H25A H 0.4398 0.4025 -0.2236 0.103 Uiso 1 1 calc R
H25B H 0.3859 0.4172 -0.2383 0.103 Uiso 1 1 calc R
C26 C 0.3877(5) 0.3725(4) -0.1760(5) 0.073(3) Uani 1 1 d U

loop_
_atom_site_aniso_label
_atom_site_aniso_U_11
_atom_site_aniso_U_22
_atom_site_aniso_U_33
_atom_site_aniso_U_23
_atom_site_aniso_U_13
_atom_site_aniso_U_12
Cu1 0.0730(12) 0.0747(12) 0.0752(12) -0.0040(11) -0.0047(11) -0.0016(11)
I1 0.0636(9) 0.0884(11) 0.0629(9) 0.0155(9) -0.0085(8) -0.0278(9)
I2 0.1388(17) 0.1148(16) 0.186(2) 0.0685(17) -0.0846(17) -0.0472(16)
I3 0.0535(8) 0.0804(11) 0.0986(12) -0.0081(11) 0.0004(10) -0.0183(9)
O1 0.067(5) 0.067(5) 0.099(6) -0.016(5) -0.004(5) -0.010(5)
O2 0.112(7) 0.088(6) 0.133(7) -0.015(6) 0.056(6) -0.016(6)
N1 0.053(6) 0.105(8) 0.100(8) 0.040(8) -0.019(6) -0.007(7)
N5 0.069(6) 0.062(6) 0.107(8) -0.016(7) -0.015(7) -0.014(6)
N2 0.096(6) 0.112(6) 0.105(6) 0.001(6) -0.007(6) 0.014(6)
N3 0.115(8) 0.046(5) 0.075(6) 0.009(5) -0.052(7) -0.021(6)
N4 0.094(8) 0.078(7) 0.075(7) -0.011(6) -0.018(7) -0.012(7)
N6 0.099(6) 0.116(7) 0.117(7) 0.013(6) -0.003(6) -0.007(6)
N7 0.157(12) 0.097(9) 0.119(10) -0.026(9) 0.051(10) -0.032(10)
C1 0.073(7) 0.094(7) 0.076(7) 0.010(7) -0.012(6) -0.030(6)
C2 0.092(7) 0.106(7) 0.092(7) -0.002(7) -0.013(6) -0.010(7)
C9 0.085(7) 0.091(7) 0.081(7) -0.003(7) 0.004(7) 0.006(7)
C10 0.066(6) 0.073(6) 0.071(7) 0.022(6) 0.003(6) 0.007(6)
C17 0.098(8) 0.102(8) 0.108(8) 0.011(7) 0.009(7) -0.012(7)
C18 0.091(7) 0.111(7) 0.105(7) 0.015(7) 0.012(7) -0.013(7)
C19 0.127(7) 0.127(7) 0.118(7) -0.007(6) 0.027(6) -0.005(6)
C20 0.144(8) 0.156(8) 0.136(8) -0.019(7) 0.023(7) -0.011(8)
C21 0.164(8) 0.167(8) 0.148(8) -0.003(8) 0.020(8) -0.024(8)
C22 0.174(8) 0.163(8) 0.137(8) 0.007(8) 0.020(8) -0.012(8)
C23 0.160(8) 0.147(8) 0.129(8) 0.002(7) 0.018(7) -0.010(8)
C24 0.134(8) 0.118(8) 0.114(7) -0.005(7) 0.023(7) -0.010(7)
C3 0.066(6) 0.057(5) 0.061(5) -0.003(5) -0.009(5) 0.002(5)
C4 0.074(6) 0.078(6) 0.067(6) -0.021(5) 0.000(6) 0.008(6)
C5 0.085(6) 0.098(7) 0.083(6) -0.008(6) -0.009(6) 0.001(6)
C6 0.093(7) 0.109(7) 0.090(7) -0.004(7) -0.012(6) -0.001(7)
C7 0.091(7) 0.093(7) 0.091(7) 0.018(6) -0.013(6) 0.007(6)
C8 0.080(6) 0.080(6) 0.080(6) 0.021(5) -0.008(6) 0.007(6)
C11 0.069(6) 0.062(6) 0.060(6) 0.002(5) 0.007(5) 0.001(5)
C12 0.067(6) 0.075(6) 0.075(6) -0.003(6) -0.007(5) -0.007(6)
C13 0.085(6) 0.094(7) 0.088(7) -0.015(6) -0.001(6) 0.003(6)
C14 0.074(6) 0.093(6) 0.081(6) -0.022(6) -0.013(6) 0.003(6)
C15 0.073(6) 0.080(6) 0.081(6) -0.020(6) 0.000(6) -0.001(6)
C16 0.064(6) 0.068(6) 0.065(6) -0.016(5) -0.003(5) -0.005(5)
C25 0.110(8) 0.067(7) 0.080(7) -0.006(6) 0.014(7) 0.000(7)
C26 0.096(7) 0.040(5) 0.083(7) -0.013(6) 0.034(6) 0.011(6)

loop_
_atom_type_symbol
_atom_type_description
_atom_type_scat_dispersion_real
_atom_type_scat_dispersion_imag
_atom_type_scat_source
C C 0.0181 0.0091 'International Tables Vol C Tables 4.2.6.8 and 6.1.1.4'
H H 0.0000 0.0000 'International Tables Vol C Tables 4.2.6.8 and 6.1.1.4'
N N 0.0311 0.0180 'International Tables Vol C Tables 4.2.6.8 and 6.1.1.4'
O O 0.0492 0.0322 'International Tables Vol C Tables 4.2.6.8 and 6.1.1.4'
Cu Cu -1.9646 0.5888 'International Tables Vol C Tables 4.2.6.8 and 6.1.1.4'
I I -0.3257 6.8362 'International Tables Vol C Tables 4.2.6.8 and 6.1.1.4'

loop_
_geom_angle_atom_site_label_1
_geom_angle_atom_site_label_2
_geom_angle_atom_site_label_3
_geom_angle
_geom_angle_site_symmetry_1
_geom_angle_site_symmetry_3
O1 Cu1 N5 100.2(4) 22_565 .
O1 Cu1 N6 105.7(5) 22_565 .
N5 Cu1 N6 124.9(5) . .
O1 Cu1 N3 95.9(4) 22_565 .
N5 Cu1 N3 111.9(4) . .
N6 Cu1 N3 112.7(5) . .
O1 Cu1 N1 173.6(4) 22_565 .
N5 Cu1 N1 79.7(4) . .
N6 Cu1 N1 79.3(5) . .
N3 Cu1 N1 78.3(4) . .
I2 I1 I3 178.08(9) . .
C26 O1 Cu1 119.0(8) . 19_656
C1 N1 C17 115.1(11) . .
C1 N1 C9 113.3(12) . .
C17 N1 C9 108.2(12) . .
C1 N1 Cu1 106.3(9) . .
C17 N1 Cu1 107.2(9) . .
C9 N1 Cu1 106.4(8) . .
C2 N5 C3 109.2(12) . .
C2 N5 Cu1 108.0(10) . .
C3 N5 Cu1 142.8(8) . .
C8 N2 C2 108.4(12) . .
C8 N2 H2A 125.8 . .
C2 N2 H2A 125.8 . .
C10 N3 C11 102.0(10) . .
C10 N3 Cu1 114.8(9) . .
C11 N3 Cu1 143.2(7) . .
C10 N4 C16 106.7(10) . .
C10 N4 C25 128.3(12) . .
C16 N4 C25 124.6(12) . .
C18 N6 C19 103.2(12) . .
C18 N6 Cu1 114.9(12) . .
C19 N6 Cu1 141.9(10) . .
C24 N7 C18 104.1(12) . .
C24 N7 H7A 128.0 . .
C18 N7 H7A 128.0 . .
N1 C1 C2 107.9(12) . .
N1 C1 H1A 110.1 . .
C2 C1 H1A 110.1 . .
N1 C1 H1B 110.1 . .
C2 C1 H1B 110.1 . .
H1A C1 H1B 108.4 . .
N5 C2 C1 124.3(14) . .
N5 C2 N2 105.7(13) . .
C1 C2 N2 129.7(14) . .
C10 C9 N1 107.4(12) . .
C10 C9 H9A 110.2 . .
N1 C9 H9A 110.2 . .
C10 C9 H9B 110.2 . .
N1 C9 H9B 110.2 . .
H9A C9 H9B 108.5 . .
N3 C10 N4 115.1(12) . .
N3 C10 C9 120.5(13) . .
N4 C10 C9 124.3(13) . .
N1 C17 C18 112.8(14) . .
N1 C17 H17A 109.0 . .
C18 C17 H17A 109.0 . .
N1 C17 H17B 109.0 . .
C18 C17 H17B 109.0 . .
H17A C17 H17B 107.8 . .
N6 C18 N7 114.5(16) . .
N6 C18 C17 115.8(15) . .
N7 C18 C17 129.4(16) . .
C20 C19 C24 120.0 . .
C20 C19 N6 133.6(6) . .
C24 C19 N6 106.2(6) . .
C19 C20 C21 120.0 . .
C19 C20 H20A 120.0 . .
C21 C20 H20A 120.0 . .
C22 C21 C20 120.0 . .
C22 C21 H21A 120.0 . .
C20 C21 H21A 120.0 . .
C21 C22 C23 120.0 . .
C21 C22 H22A 120.0 . .
C23 C22 H22A 120.0 . .
C24 C23 C22 120.0 . .
C24 C23 H23A 120.0 . .
C22 C23 H23A 120.0 . .
N7 C24 C23 128.7(7) . .
N7 C24 C19 111.2(7) . .
C23 C24 C19 120.0 . .
C4 C3 C8 119.8(6) . .
C4 C3 N5 130.6(5) . .
C8 C3 N5 109.3(9) . .
C3 C4 C5 121.0(6) . .
C3 C4 H4A 119.5 . .
C5 C4 H4A 119.5 . .
C6 C5 C4 117.2(10) . .
C6 C5 H5A 121.4 . .
C4 C5 H5A 121.4 . .
C7 C6 C5 122.0(11) . .
C7 C6 H6A 119.0 . .
C5 C6 H6A 119.0 . .
C8 C7 C6 117.6(10) . .
C8 C7 H7B 121.2 . .
C6 C7 H7B 121.2 . .
N2 C8 C7 130.5(11) . .
N2 C8 C3 107.2(10) . .
C7 C8 C3 122.3(10) . .
C16 C11 C12 118.9(9) . .
C16 C11 N3 110.3(8) . .
C12 C11 N3 130.4(9) . .
C11 C12 C13 122.2(9) . .
C11 C12 H12A 118.9 . .
C13 C12 H12A 118.9 . .
C14 C13 C12 116.6(9) . .
C14 C13 H13 121.7 . .
C12 C13 H13 121.7 . .
C15 C14 C13 121.4(10) . .
C15 C14 H14A 119.3 . .
C13 C14 H14A 119.3 . .
C16 C15 C14 117.8(10) . .
C16 C15 H15 121.1 . .
C14 C15 H15 121.1 . .
C11 C16 N4 105.6(9) . .
C11 C16 C15 122.7(9) . .
N4 C16 C15 131.2(10) . .
N4 C25 C26 116.8(12) . .
N4 C25 H25A 108.1 . .
C26 C25 H25A 108.1 . .
N4 C25 H25B 108.1 . .
C26 C25 H25B 108.1 . .
H25A C25 H25B 107.3 . .
O2 C26 O1 128.7(13) . .
O2 C26 C25 119.6(13) . .
O1 C26 C25 111.5(10) . .

loop_
_geom_bond_atom_site_label_1
_geom_bond_atom_site_label_2
_geom_bond_distance
_geom_bond_site_symmetry_2
Cu1 O1 1.960(9) 22_565
Cu1 N5 2.022(12) .
Cu1 N6 2.030(14) .
Cu1 N3 2.035(11) .
Cu1 N1 2.125(12) .
I1 I2 2.813(3) .
I1 I3 2.883(3) .
O1 C26 1.317(16) .
O1 Cu1 1.960(9) 19_656
O2 C26 1.199(15) .
N1 C1 1.389(16) .
N1 C17 1.419(19) .
N1 C9 1.509(18) .
N5 C2 1.318(18) .
N5 C3 1.393(13) .
N2 C8 1.330(16) .
N2 C2 1.48(2) .
N2 H2A 0.8800 .
N3 C10 1.283(16) .
N3 C11 1.450(14) .
N4 C10 1.358(17) .
N4 C16 1.369(15) .
N4 C25 1.412(17) .
N6 C18 1.33(2) .
N6 C19 1.425(16) .
N7 C24 1.315(15) .
N7 C18 1.37(2) .
N7 H7A 0.8800 .
C1 C2 1.43(2) .
C1 H1A 0.9900 .
C1 H1B 0.9900 .
C9 C10 1.409(18) .
C9 H9A 0.9900 .
C9 H9B 0.9900 .
C17 C18 1.48(2) .
C17 H17A 0.9900 .
C17 H17B 0.9900 .
C19 C20 1.3900 .
C19 C24 1.3900 .
C20 C21 1.3900 .
C20 H20A 0.9500 .
C21 C22 1.3900 .
C21 H21A 0.9500 .
C22 C23 1.3900 .
C22 H22A 0.9500 .
C23 C24 1.3900 .
C23 H23A 0.9500 .
C3 C4 1.3468 .
C3 C8 1.377(11) .
C4 C5 1.412(11) .
C4 H4A 0.9500 .
C5 C6 1.398(12) .
C5 H5A 0.9500 .
C6 C7 1.384(12) .
C6 H6A 0.9500 .
C7 C8 1.367(12) .
C7 H7B 0.9500 .
C11 C16 1.355(11) .
C11 C12 1.361(11) .
C12 C13 1.412(11) .
C12 H12A 0.9500 .
C13 C14 1.396(12) .
C13 H13 0.9500 .
C14 C15 1.393(12) .
C14 H14A 0.9500 .
C15 C16 1.379(11) .
C15 H15 0.9500 .
C25 C26 1.591(19) .
C25 H25A 0.9900 .
C25 H25B 0.9900 .

loop_
_platon_squeeze_void_nr
_platon_squeeze_void_average_x
_platon_squeeze_void_average_y
_platon_squeeze_void_average_z
_platon_squeeze_void_volume
_platon_squeeze_void_count_electrons
_platon_squeeze_void_content
1 0.000 0.000 0.000 7 2 ' '
2 0.500 0.000 0.000 1193 467 ' '
3 0.000 0.000 0.500 1193 464 ' '
4 0.500 0.000 0.500 7 2 ' '
5 0.139 0.139 0.139 72 63 ' '
6 0.639 0.139 0.361 72 84 ' '
7 1.000 0.500 0.000 1193 483 ' '
8 0.500 0.500 0.500 1193 495 ' '
9 0.139 0.361 0.639 72 48 ' '
10 0.639 0.361 0.861 72 58 ' '
11 0.500 0.500 0.000 7 3 ' '
12 0.000 0.500 0.500 7 2 ' '
13 0.361 0.639 0.139 72 60 ' '
14 0.861 0.639 0.361 72 74 ' '
15 0.361 0.861 0.639 72 43 ' '
16 0.861 0.861 0.861 72 61 ' '
